data_4115900
loop_
_publ_author_name
'Shin Aoki'
'Motoo Shiro'
'Tohru Koike'
'Eiichi Kimura'

_publ_section_title
;
 Three-Dimensional Supermolecules Assembled from a Tris(Zn2+-cyclen)
 Complex and Di- and Trianionic Cyanuric Acid in Aqueous Solution (Cyclen
 = 1,4,7,10-Tetraazacyclododecane)
;
_journal_name_full 'Journal of the American Chemical Society'
_journal_page_first 576
_journal_page_last 584
_journal_paper_doi 10.1021/ja993352i
_journal_volume 122
_journal_year 2000
_chemical_formula_moiety
;
C75 H135 N33 O9 Zn6 6+, (Cl O4 1-)3, (N O3 1-)3, (H2 O)6 
;
_chemical_formula_sum 'C75 H147 Cl3 N36 O36 Zn6'
_chemical_formula_weight 2627.84
_space_group_IT_number 14
_symmetry_cell_setting monoclinic
_symmetry_Int_Tables_number 14
_symmetry_space_group_name_Hall '-P 2yn'
_symmetry_space_group_name_H-M 'P 1 21/n 1'
_audit_creation_date 'Tue Jun 8 16:24:06 1999'
_audit_creation_method 'by teXsan'
_cell_angle_alpha 90
_cell_angle_beta 90.56(1)
_cell_angle_gamma 90
_cell_formula_units_Z 4
_cell_length_a 27.327(3)
_cell_length_b 29.127(2)
_cell_length_c 16.025(2)
_cell_measurement_temperature 298.2
_cell_volume 12755(2)
_computing_cell_refinement
;
R-AXIS IV Data Processing Software (Rigaku, 1996)
;
_computing_data_collection
;
R-AXIS IV Data Processing Software (Rigaku, 1996)
;
_computing_data_reduction 'teXsan (MSC & Rigaku, 1998)'
_computing_molecular_graphics 'ORTEP (Johnson, 1976)'
_computing_publication_material 'teXsan (MSC & Rigaku, 1998)'
_computing_structure_refinement 'teXsan (MSC & Rigaku, 1998)'
_computing_structure_solution 'SIR92 (Altomare, 1994)'
_diffrn_radiation_type 'Mo K\a'
_diffrn_radiation_wavelength 0.7107
_diffrn_reflns_av_R_equivalents 0.075
_diffrn_reflns_limit_h_max 19
_diffrn_reflns_limit_h_min 0
_diffrn_reflns_limit_k_max 0
_diffrn_reflns_limit_k_min -34
_diffrn_reflns_limit_l_max 32
_diffrn_reflns_limit_l_min -32
_diffrn_reflns_number 19611
_diffrn_reflns_theta_full 25.3
_diffrn_reflns_theta_max 25.3
_exptl_absorpt_coefficient_mu 1.255
_exptl_absorpt_correction_type none
_exptl_crystal_colour colorless
_exptl_crystal_density_diffrn 1.368
_exptl_crystal_description prismatic
_exptl_crystal_size_max 0.150
_exptl_crystal_size_mid 0.150
_exptl_crystal_size_min 0.100
_refine_diff_density_max 1.24
_refine_diff_density_min -0.66
_refine_ls_extinction_method none
_refine_ls_goodness_of_fit_ref 1.783
_refine_ls_hydrogen_treatment noref
_refine_ls_number_parameters 773
_refine_ls_number_reflns 7240
_refine_ls_R_factor_gt 0.0910
_refine_ls_shift/su_max 0.0030
_refine_ls_structure_factor_coef F
_refine_ls_weighting_details 'w = 1/[\s^2^(Fo) + 0.00168|Fo|^2^]'
_refine_ls_weighting_scheme calc
_refine_ls_wR_factor_ref 0.1100
_reflns_number_gt 7240
_reflns_number_total 0
_reflns_threshold_expression F^2^>3.0\s(F^2^)
_cod_data_source_file ja993352i_1.cif
_cod_data_source_block General
_cod_original_cell_volume 12754(1)
_cod_original_formula_sum 'C75 H147 Cl3 N36 O36 Zn6 '
_cod_database_code 4115900

loop_
_symmetry_equiv_pos_as_xyz
x,y,z
1/2-x,1/2+y,1/2-z
-x,-y,-z
1/2+x,1/2-y,1/2+z

loop_
_atom_site_label
_atom_site_type_symbol
_atom_site_fract_x
_atom_site_fract_y
_atom_site_fract_z
_atom_site_U_iso_or_equiv
_atom_site_adp_type
_atom_site_occupancy
_atom_site_calc_flag
_atom_site_refinement_flags
_atom_site_disorder_assembly
Zn(1) Zn 0.69548(7) 0.31383(5) 0.7503(1) 0.0565(5) Uani 1.00 d . .
Zn(2) Zn 0.83662(7) 0.36641(6) 1.32268(10) 0.0562(5) Uani 1.00 d . .
Zn(3) Zn 0.48158(7) 0.33478(6) 1.2805(1) 0.0630(5) Uani 1.00 d . .
Zn(4) Zn 0.68389(7) 0.11420(5) 0.79704(10) 0.0495(5) Uani 1.00 d . .
Zn(5) Zn 0.85823(7) 0.16753(7) 1.3322(1) 0.0660(6) Uani 1.00 d . .
Zn(6) Zn 0.49737(6) 0.13735(5) 1.3402(1) 0.0520(5) Uani 1.00 d . .
Cl(1) Cl 0.8351(3) 0.2356(3) 0.9436(4) 0.116(2) Uani 1.00 d . .
Cl(2) Cl 0.6885(2) 0.2650(2) 1.4481(3) 0.100(2) Uani 1.00 d . .
Cl(3) Cl 0.6501(4) 0.0087(2) 1.4371(4) 0.115(3) Uani 1.00 d . .
O(1) O 0.6524(4) 0.2170(3) 0.7822(6) 0.053(3) Uani 1.00 d . .
O(2) O 0.7872(4) 0.1289(3) 0.7395(8) 0.077(4) Uani 1.00 d . .
O(3) O 0.7940(3) 0.2802(3) 0.6842(5) 0.047(3) Uani 1.00 d . .
O(4) O 0.8628(4) 0.2661(4) 1.2716(6) 0.064(3) Uani 1.00 d . .
O(5) O 0.8249(6) 0.1930(5) 1.5118(8) 0.089(4) Uani 1.00 d . .
O(6) O 0.8176(5) 0.3474(5) 1.5001(6) 0.083(4) Uani 1.00 d . .
O(7) O 0.5172(4) 0.2414(3) 1.3497(6) 0.055(3) Uani 1.00 d . .
O(8) O 0.3973(5) 0.1453(4) 1.2603(9) 0.088(4) Uani 1.00 d . .
O(9) O 0.3930(4) 0.2961(4) 1.1928(8) 0.084(4) Uani 1.00 d . .
O(10a) O 0.881(1) 0.226(1) 0.917(2) 0.21(1) Uani 1.00 d . .
O(11a) O 0.8279(9) 0.2466(8) 1.028(1) 0.157(9) Uani 1.00 d . .
O(12a) O 0.809(1) 0.261(2) 0.890(2) 0.28(2) Uani 1.00 d . .
O(13a) O 0.806(2) 0.193(2) 0.933(3) 0.28(2) Uani 1.00 d . .
O(14a) O 0.7228(9) 0.239(2) 1.406(1) 0.24(1) Uani 1.00 d . .
O(15a) O 0.690(1) 0.2555(8) 1.535(1) 0.171(9) Uani 1.00 d . .
O(16a) O 0.705(1) 0.311(1) 1.436(1) 0.20(1) Uani 1.00 d . .
O(17a) O 0.6423(7) 0.2594(6) 1.413(1) 0.133(7) Uani 1.00 d . .
O(18a) O 0.663(1) 0.051(1) 1.468(2) 0.20(1) Uani 1.00 d . .
O(19a) O 0.669(1) 0.0070(8) 1.358(2) 0.19(1) Uani 1.00 d . .
O(20a) O 0.600(1) 0.0071(9) 1.428(2) 0.20(1) Uani 1.00 d . .
O(21a) O 0.664(1) -0.029(1) 1.484(2) 0.19(1) Uani 1.00 d . .
O(22a) O 0.827(2) -0.001(2) 0.895(3) 0.3316 Uiso 1.00 d G .
O(23a) O 0.847(2) -0.011(3) 1.024(3) 0.3316 Uiso 1.00 d G .
O(24a) O 0.774(2) -0.029(2) 0.981(3) 0.3316 Uiso 1.00 d G .
O(25a) O 0.560(1) 0.226(2) 0.926(3) 0.2757 Uiso 1.00 d G .
O(26a) O 0.514(2) 0.181(1) 0.998(3) 0.2757 Uiso 1.00 d G .
O(27a) O 0.491(2) 0.251(1) 0.975(3) 0.2757 Uiso 1.00 d G .
O(28a) O 0.484(2) 0.0433(9) 1.001(3) 0.1569 Uiso 0.50 d G A
O(29a) O 0.472(1) -0.029(1) 0.978(3) 0.1569 Uiso 0.50 d G A
O(30a) O 0.5444(9) -0.004(1) 1.010(3) 0.1569 Uiso 0.50 d G A
O(31a) O 0.582(3) 0.469(3) 0.984(5) 0.2673 Uiso 0.50 d G A
O(32a) O 0.557(3) 0.462(3) 0.857(4) 0.2673 Uiso 0.50 d G A
O(33a) O 0.506(2) 0.480(4) 0.954(5) 0.2673 Uiso 0.50 d G A
O(41w) O 0.899(1) 0.475(1) 1.632(2) 0.190(9) Uiso 1.00 d . .
O(42w) O 0.538(2) 0.262(1) 1.515(3) 0.23(1) Uiso 1.00 d . .
O(43w) O 0.848(3) 0.385(3) 0.904(5) 0.33(2) Uiso 1.00 d . .
O(44w) O 0.723(2) 0.152(1) 1.553(3) 0.23(1) Uiso 1.00 d . .
O(45w) O 0.888(2) 0.385(2) 1.597(3) 0.24(1) Uiso 1.00 d . .
O(46w) O 0.881(2) -0.005(2) 1.245(3) 0.26(1) Uiso 1.00 d . .
N(1) N 0.6827(5) 0.3290(4) 0.8842(8) 0.065(3) Uiso 1.00 d . .
N(2) n 0.7579(3) 0.3614(4) 0.7697(6) 0.0868 Uiso 1.00 d G .
N(3) N 0.6942(4) 0.3495(4) 0.6331(5) 0.1039 Uiso 1.00 d G .
N(4) N 0.6205(3) 0.3241(4) 0.7445(7) 0.0997 Uiso 1.00 d G .
N(5) N 0.7811(5) 0.3610(4) 1.2215(7) 0.061(3) Uiso 1.00 d . .
N(6) n 0.7856(4) 0.4155(4) 1.3724(6) 0.0973 Uiso 1.00 d G .
N(7) N 0.8882(4) 0.4168(4) 1.3713(6) 0.0897 Uiso 1.00 d G .
N(8) N 0.8856(4) 0.3670(3) 1.2215(6) 0.0745 Uiso 1.00 d G .
N(9) N 0.5524(5) 0.3437(4) 1.2163(7) 0.055(3) Uiso 1.00 d . .
N(10) n 0.4563(3) 0.3763(4) 1.1743(5) 0.0990 Uiso 1.00 d G .
N(11) N 0.4293(3) 0.3780(5) 1.3426(6) 0.1522 Uiso 1.00 d G .
N(12) N 0.5247(4) 0.3509(4) 1.3860(5) 0.0913 Uiso 1.00 d G .
N(13) N 0.6668(5) 0.1164(4) 0.9302(8) 0.064(3) Uiso 1.00 d . .
N(14) n 0.7333(3) 0.0598(4) 0.8357(6) 0.1049 Uiso 1.00 d G .
N(15) N 0.6728(3) 0.0682(3) 0.6941(4) 0.0995 Uiso 1.00 d G .
N(16) N 0.6060(3) 0.1178(3) 0.7904(6) 0.0788 Uiso 1.00 d G .
N(17) N 0.7966(6) 0.1486(5) 1.2504(9) 0.077(4) Uiso 1.00 d . .
N(18) n 0.8278(5) 0.1139(5) 1.4088(6) 0.1132 Uiso 1.00 d G .
N(19) N 0.9257(4) 0.1339(5) 1.3728(7) 0.1485 Uiso 1.00 d G .
N(20) N 0.8958(4) 0.1642(4) 1.2143(7) 0.1112 Uiso 1.00 d G .
N(21) N 0.5706(5) 0.1351(5) 1.2859(8) 0.070(3) Uiso 1.00 d . .
N(22) n 0.5396(4) 0.1473(4) 1.4470(6) 0.0886 Uiso 1.00 d G .
N(23) N 0.4548(4) 0.0948(4) 1.4210(7) 0.0984 Uiso 1.00 d G .
N(24) N 0.4849(4) 0.0788(4) 1.2568(6) 0.0898 Uiso 1.00 d G .
N(25) N 0.7222(4) 0.2509(3) 0.7375(6) 0.039(3) Uani 1.00 d . .
N(26) n 0.7184(4) 0.1709(3) 0.7642(6) 0.044(3) Uani 1.00 d . .
N(27) N 0.7894(5) 0.2042(4) 0.7113(7) 0.055(3) Uani 1.00 d . .
N(28) N 0.8384(5) 0.3083(4) 1.3829(7) 0.059(4) Uani 1.00 d . .
N(29) N 0.8434(5) 0.2256(4) 1.3903(7) 0.054(4) Uani 1.00 d . .
N(30) N 0.8236(5) 0.2694(5) 1.5094(7) 0.058(4) Uani 1.00 d . .
N(31) N 0.4574(5) 0.2709(4) 1.2690(7) 0.051(4) Uani 1.00 d . .
N(32) N 0.4617(4) 0.1914(4) 1.3029(8) 0.054(4) Uani 1.00 d . .
N(33) N 0.3957(4) 0.2220(4) 1.2257(8) 0.056(4) Uani 1.00 d . .
N(34a) n 0.816(2) -0.014(1) 0.966(2) 0.3316 Uiso 1.00 d G .
N(35a) N 0.522(1) 0.219(1) 0.966(2) 0.2757 Uiso 1.00 d G .
N(36a) N 0.5000(9) 0.0034(7) 0.996(2) 0.1569 Uiso 0.50 d G A
N(37a) N 0.548(2) 0.470(2) 0.932(4) 0.2673 Uiso 0.50 d G A
C(1) C 0.7265(4) 0.3635(5) 0.9112(5) 0.0895 Uiso 1.00 d G .
C(2) C 0.7440(4) 0.3911(4) 0.8391(6) 0.1250 Uiso 1.00 d G .
C(3) C 0.7665(4) 0.3856(5) 0.6893(7) 0.1662 Uiso 1.00 d G .
C(4) C 0.7188(4) 0.3929(4) 0.6427(6) 0.1447 Uiso 1.00 d G .
C(5) C 0.6409(5) 0.3532(5) 0.6093(6) 0.1617 Uiso 1.00 d G .
C(6) C 0.6107(3) 0.3613(5) 0.6851(7) 0.2151 Uiso 1.00 d G .
C(7) C 0.6007(3) 0.3333(5) 0.8299(7) 0.1404 Uiso 1.00 d G .
C(8) C 0.6386(4) 0.3573(4) 0.8828(6) 0.0988 Uiso 1.00 d G .
C(9) C 0.7396(3) 0.3926(6) 1.2484(9) 0.1336 Uiso 1.00 d G .
C(10) C 0.7578(3) 0.4318(5) 1.2998(8) 0.1827 Uiso 1.00 d G .
C(11) C 0.8136(5) 0.4516(4) 1.4182(7) 0.1645 Uiso 1.00 d G .
C(12) C 0.8625(4) 0.4597(4) 1.3777(7) 0.1924 Uiso 1.00 d G .
C(13) C 0.9307(3) 0.4174(4) 1.3121(8) 0.1726 Uiso 1.00 d G .
C(14) C 0.9130(3) 0.4102(4) 1.2246(7) 0.1426 Uiso 1.00 d G .
C(15) C 0.8570(5) 0.3607(5) 1.1418(6) 0.1671 Uiso 1.00 d G .
C(16) C 0.8064(4) 0.3803(5) 1.1506(6) 0.1151 Uiso 1.00 d G .
C(17) C 0.5421(4) 0.3716(4) 1.1358(5) 0.0928 Uiso 1.00 d G .
C(18) C 0.4989(4) 0.4023(4) 1.1464(5) 0.0913 Uiso 1.00 d G .
C(19) C 0.4144(3) 0.4049(5) 1.2028(7) 0.1615 Uiso 1.00 d G .
C(20) C 0.4214(4) 0.4185(5) 1.2931(7) 0.1558 Uiso 1.00 d G .
C(21) C 0.4501(4) 0.3871(6) 1.4284(6) 0.1775 Uiso 1.00 d G .
C(22) C 0.5044(4) 0.3923(4) 1.4245(4) 0.1472 Uiso 1.00 d G .
C(23) C 0.5774(3) 0.3560(4) 1.3619(6) 0.0891 Uiso 1.00 d G .
C(24) C 0.5809(3) 0.3736(4) 1.2739(6) 0.0842 Uiso 1.00 d G .
C(25) C 0.7023(5) 0.0785(5) 0.9735(5) 0.1177 Uiso 1.00 d G .
C(26) C 0.7137(4) 0.0411(4) 0.9132(5) 0.1044 Uiso 1.00 d G .
C(27) C 0.7365(4) 0.0264(4) 0.7656(7) 0.1025 Uiso 1.00 d G .
C(28) C 0.6880(4) 0.0230(3) 0.7198(6) 0.1294 Uiso 1.00 d G .
C(29) C 0.6197(4) 0.0717(4) 0.6690(5) 0.0973 Uiso 1.00 d G .
C(30) C 0.5886(3) 0.0775(4) 0.7444(6) 0.1124 Uiso 1.00 d G .
C(31) C 0.5850(4) 0.1217(4) 0.8763(6) 0.1274 Uiso 1.00 d G .
C(32) C 0.6174(4) 0.0973(4) 0.9385(5) 0.1243 Uiso 1.00 d G .
C(33) C 0.7663(4) 0.1125(6) 1.2980(9) 0.1294 Uiso 1.00 d G .
C(34) C 0.7991(4) 0.0846(5) 1.3529(8) 0.1165 Uiso 1.00 d G .
C(35) C 0.8685(5) 0.0903(6) 1.4539(7) 0.2047 Uiso 1.00 d G .
C(36) C 0.9136(5) 0.0883(5) 1.4002(8) 0.2528 Uiso 1.00 d G .
C(37) C 0.9609(3) 0.1355(6) 1.3010(9) 0.1342 Uiso 1.00 d G .
C(38) C 0.9340(4) 0.1291(5) 1.2203(8) 0.1541 Uiso 1.00 d G .
C(39) C 0.8595(5) 0.1555(5) 1.1451(6) 0.1265 Uiso 1.00 d G .
C(40) C 0.8175(5) 0.1272(5) 1.1767(6) 0.1329 Uiso 1.00 d G .
C(41) C 0.6027(3) 0.1229(6) 1.3476(9) 0.1481 Uiso 1.00 d G .
C(42) C 0.5926(4) 0.1509(5) 1.4244(8) 0.1522 Uiso 1.00 d G .
C(43) C 0.5293(5) 0.1094(5) 1.5044(5) 0.2361 Uiso 1.00 d G .
C(44) C 0.4752(5) 0.1028(5) 1.5075(6) 0.2083 Uiso 1.00 d G .
C(45) C 0.4586(5) 0.0481(4) 1.3925(8) 0.1459 Uiso 1.00 d G .
C(46) C 0.4507(5) 0.0468(4) 1.2991(8) 0.1895 Uiso 1.00 d G .
C(47) C 0.5335(5) 0.0601(5) 1.2406(7) 0.1695 Uiso 1.00 d G .
C(48) C 0.5680(5) 0.0969(6) 1.2146(7) 0.1520 Uiso 1.00 d G .
C(49) C 0.6835(5) 0.2892(4) 0.9370(8) 0.045(4) Uani 1.00 d . .
C(50) C 0.7605(6) 0.3156(5) 1.2180(8) 0.059(4) Uani 1.00 d . .
C(51) C 0.5778(5) 0.2993(4) 1.1982(10) 0.055(4) Uani 1.00 d . .
C(52) C 0.6778(6) 0.2967(4) 1.0305(9) 0.050(4) Uani 1.00 d . .
C(53) C 0.7191(5) 0.3021(5) 1.0797(9) 0.051(4) Uani 1.00 d . .
C(54) C 0.7159(6) 0.3084(4) 1.1659(9) 0.054(4) Uani 1.00 d . .
C(55) C 0.6701(5) 0.3077(5) 1.2017(8) 0.049(4) Uani 1.00 d . .
C(56) C 0.6265(5) 0.3029(4) 1.1555(9) 0.046(4) Uani 1.00 d . .
C(57) C 0.6316(5) 0.2980(4) 1.0693(8) 0.046(4) Uani 1.00 d . .
C(58) C 0.6741(5) 0.1632(5) 0.9618(8) 0.050(4) Uani 1.00 d . .
C(59) C 0.7671(6) 0.1914(5) 1.2280(9) 0.056(4) Uani 1.00 d . .
C(60) C 0.5838(5) 0.1765(5) 1.235(1) 0.061(5) Uani 1.00 d . .
C(61) C 0.6742(6) 0.1690(5) 1.0573(8) 0.052(4) Uani 1.00 d . .
C(62) C 0.7180(5) 0.1754(5) 1.0987(8) 0.049(4) Uani 1.00 d . .
C(63) C 0.7187(6) 0.1824(5) 1.1844(9) 0.055(4) Uani 1.00 d . .
C(64) C 0.6756(5) 0.1829(5) 1.2272(9) 0.050(4) Uani 1.00 d . .
C(65) C 0.6310(6) 0.1753(4) 1.1900(9) 0.052(4) Uani 1.00 d . .
C(66) C 0.6320(6) 0.1689(5) 1.1019(9) 0.054(4) Uani 1.00 d . .
C(67) C 0.6970(5) 0.2130(4) 0.7617(7) 0.036(4) Uani 1.00 d . .
C(68) C 0.7662(5) 0.1672(4) 0.7388(9) 0.045(4) Uani 1.00 d . .
C(69) C 0.7690(5) 0.2463(4) 0.7091(8) 0.040(4) Uani 1.00 d . .
C(70) C 0.8484(6) 0.2673(6) 1.3453(10) 0.060(5) Uani 1.00 d . .
C(71) C 0.8307(6) 0.2273(7) 1.4717(10) 0.064(5) Uani 1.00 d . .
C(72) C 0.8266(6) 0.3084(7) 1.4650(10) 0.066(5) Uani 1.00 d . .
C(73) C 0.4798(5) 0.2348(4) 1.3072(8) 0.039(4) Uani 1.00 d . .
C(74) C 0.4191(7) 0.1850(6) 1.262(1) 0.067(5) Uani 1.00 d . .
C(75) C 0.4150(6) 0.2639(5) 1.2277(9) 0.053(4) Uani 1.00 d . .
H(2N) H 0.7863 0.3443 0.7847 0.1036 Uiso 1.00 calc . .
H(3N) H 0.7108 0.3316 0.5925 0.1250 Uiso 1.00 calc . .
H(4N) H 0.6057 0.2967 0.7234 0.1193 Uiso 1.00 calc . .
H(6N) H 0.7641 0.4004 1.4096 0.1165 Uiso 1.00 calc . .
H(7N) H 0.8993 0.4075 1.4252 0.1077 Uiso 1.00 calc . .
H(8N) H 0.9078 0.3422 1.2278 0.0892 Uiso 1.00 calc . .
H(10N) H 0.4456 0.3565 1.1306 0.1187 Uiso 1.00 calc . .
H(11N) H 0.3992 0.3617 1.3476 0.1836 Uiso 1.00 calc . .
H(12N) H 0.5222 0.3264 1.4248 0.1103 Uiso 1.00 calc . .
H(14N) H 0.7648 0.0724 0.8463 0.1253 Uiso 1.00 calc . .
H(15N) H 0.6925 0.0779 0.6488 0.1184 Uiso 1.00 calc . .
H(16N) H 0.5972 0.1446 0.7598 0.0951 Uiso 1.00 calc . .
H(18N) H 0.8065 0.1274 1.4485 0.1356 Uiso 1.00 calc . .
H(19N) H 0.9393 0.1505 1.4186 0.1768 Uiso 1.00 calc . .
H(20N) H 0.9109 0.1931 1.2047 0.1338 Uiso 1.00 calc . .
H(22N) H 0.5299 0.1752 1.4727 0.1056 Uiso 1.00 calc . .
H(23N) H 0.4216 0.1042 1.4188 0.1186 Uiso 1.00 calc . .
H(24N) H 0.4706 0.0893 1.2059 0.1079 Uiso 1.00 calc . .
H(27N) H 0.8220 0.2007 0.6921 0.0652 Uiso 1.00 calc . .
H(30N) H 0.8166 0.2709 1.5672 0.0697 Uiso 1.00 calc . .
H(33N) H 0.3653 0.2172 1.1977 0.0671 Uiso 1.00 calc . .
H(49a) H 0.6577 0.2696 0.9191 0.0535 Uiso 1.00 calc . .
H(49b) H 0.7140 0.2742 0.9287 0.0535 Uiso 1.00 calc . .
H(50a) H 0.7850 0.2957 1.1972 0.0702 Uiso 1.00 calc . .
H(50b) H 0.7527 0.3070 1.2734 0.0702 Uiso 1.00 calc . .
H(51a) H 0.5829 0.2839 1.2499 0.0657 Uiso 1.00 calc . .
H(51b) H 0.5567 0.2815 1.1637 0.0657 Uiso 1.00 calc . .
H(53) H 0.7504 0.3015 1.0543 0.0609 Uiso 1.00 calc . .
H(55) H 0.6680 0.3109 1.2605 0.0589 Uiso 1.00 calc . .
H(57) H 0.6030 0.2956 1.0355 0.0551 Uiso 1.00 calc . .
H(58a) H 0.7047 0.1738 0.9419 0.0604 Uiso 1.00 calc . .
H(58b) H 0.6486 0.1818 0.9396 0.0604 Uiso 1.00 calc . .
H(59a) H 0.7608 0.2077 1.2781 0.0675 Uiso 1.00 calc . .
H(59b) H 0.7865 0.2099 1.1924 0.0675 Uiso 1.00 calc . .
H(60a) H 0.5585 0.1810 1.1952 0.0740 Uiso 1.00 calc . .
H(60b) H 0.5849 0.2020 1.2723 0.0740 Uiso 1.00 calc . .
H(62) H 0.7478 0.1749 1.0687 0.0596 Uiso 1.00 calc . .
H(64) H 0.6767 0.1886 1.2856 0.0602 Uiso 1.00 calc . .
H(66) H 0.6018 0.1643 1.0731 0.0646 Uiso 1.00 calc . .

loop_
_atom_site_aniso_label
_atom_site_aniso_U_11
_atom_site_aniso_U_22
_atom_site_aniso_U_33
_atom_site_aniso_U_12
_atom_site_aniso_U_13
_atom_site_aniso_U_23
Zn(1) 0.081(1) 0.0391(8) 0.0491(9) 0.0096(8) 0.0053(9) -0.0011(7)
Zn(2) 0.056(1) 0.0669(10) 0.0454(9) -0.0125(9) 0.0017(8) -0.0029(8)
Zn(3) 0.050(1) 0.0495(9) 0.090(1) -0.0009(8) 0.0203(9) 0.0020(9)
Zn(4) 0.060(1) 0.0396(8) 0.0487(9) -0.0100(7) 0.0029(8) 0.0037(7)
Zn(5) 0.057(1) 0.073(1) 0.067(1) 0.0031(9) -0.0081(9) -0.0075(9)
Zn(6) 0.044(1) 0.0515(8) 0.0605(10) -0.0026(8) -0.0033(8) 0.0061(8)
Cl(1) 0.085(5) 0.173(6) 0.089(4) 0.037(4) 0.023(3) 0.017(4)
Cl(2) 0.082(4) 0.149(5) 0.070(3) -0.009(4) 0.006(3) -0.034(3)
Cl(3) 0.161(8) 0.088(4) 0.097(4) 0.038(4) -0.006(4) -0.010(3)
O(1) 0.041(7) 0.053(5) 0.065(6) 0.003(4) 0.014(5) -0.003(4)
O(2) 0.059(7) 0.050(6) 0.122(9) 0.007(5) 0.026(6) 0.021(6)
O(3) 0.054(6) 0.034(4) 0.052(5) -0.008(4) 0.004(4) 0.007(4)
O(4) 0.073(7) 0.082(7) 0.038(5) -0.001(6) 0.004(5) -0.001(5)
O(5) 0.12(1) 0.083(8) 0.062(7) -0.001(7) 0.009(7) 0.002(7)
O(6) 0.11(1) 0.097(9) 0.041(6) -0.011(7) -0.003(6) -0.010(6)
O(7) 0.038(6) 0.057(5) 0.069(6) 0.004(4) -0.008(5) -0.002(5)
O(8) 0.071(8) 0.058(6) 0.13(1) -0.011(6) -0.040(7) 0.013(6)
O(9) 0.046(7) 0.090(8) 0.117(9) -0.005(6) -0.016(6) 0.039(7)
O(10a) 0.13(2) 0.30(3) 0.19(2) 0.11(2) 0.08(2) 0.01(2)
O(11a) 0.17(2) 0.18(2) 0.12(1) 0.05(1) 0.04(1) -0.02(1)
O(12a) 0.19(3) 0.41(6) 0.25(3) 0.18(4) -0.16(3) -0.15(4)
O(13a) 0.35(6) 0.23(4) 0.27(4) -0.16(4) 0.05(4) -0.04(3)
O(14a) 0.12(2) 0.48(6) 0.12(1) 0.11(2) -0.01(1) -0.13(2)
O(15a) 0.28(3) 0.16(2) 0.08(1) 0.04(2) 0.03(1) -0.027(10)
O(16a) 0.24(3) 0.20(2) 0.15(2) -0.13(2) 0.07(2) -0.05(2)
O(17a) 0.09(1) 0.13(1) 0.18(2) -0.017(10) -0.04(1) -0.01(1)
O(18a) 0.21(3) 0.22(3) 0.17(2) 0.06(2) -0.05(2) -0.07(2)
O(19a) 0.28(4) 0.14(2) 0.14(2) 0.02(2) 0.05(2) -0.01(1)
O(20a) 0.13(2) 0.15(2) 0.31(3) 0.02(1) 0.03(2) 0.09(2)
O(21a) 0.21(3) 0.17(2) 0.18(2) 0.08(2) -0.01(2) 0.04(2)
N(25) 0.038(7) 0.039(5) 0.039(5) -0.007(5) -0.002(5) 0.005(4)
N(26) 0.049(7) 0.037(5) 0.046(6) -0.001(5) 0.012(5) -0.004(5)
N(27) 0.056(8) 0.047(6) 0.061(7) 0.012(6) 0.015(6) -0.003(6)
N(28) 0.059(8) 0.076(8) 0.041(7) -0.008(6) -0.009(6) -0.007(6)
N(29) 0.061(8) 0.058(7) 0.042(7) 0.000(6) -0.013(6) 0.005(6)
N(30) 0.058(9) 0.071(8) 0.046(6) -0.003(6) -0.006(6) 0.000(7)
N(31) 0.042(8) 0.063(7) 0.049(6) -0.005(6) 0.014(6) 0.001(6)
N(32) 0.023(7) 0.060(7) 0.080(8) 0.008(5) 0.001(6) 0.002(6)
N(33) 0.034(7) 0.062(7) 0.071(8) -0.008(6) -0.011(6) -0.004(6)
C(49) 0.052(9) 0.040(6) 0.042(7) 0.003(6) 0.004(6) -0.013(6)
C(50) 0.048(10) 0.081(9) 0.046(8) -0.026(8) 0.004(7) -0.001(7)
C(51) 0.041(9) 0.045(7) 0.078(10) -0.006(6) -0.001(7) -0.009(7)
C(52) 0.05(1) 0.044(7) 0.052(8) 0.000(6) 0.012(8) -0.004(6)
C(53) 0.035(9) 0.063(8) 0.054(9) -0.001(6) 0.004(7) -0.007(7)
C(54) 0.048(10) 0.047(7) 0.068(10) -0.002(6) 0.013(8) 0.004(7)
C(55) 0.043(9) 0.059(8) 0.047(7) 0.004(6) 0.006(7) 0.011(6)
C(56) 0.038(9) 0.049(7) 0.053(8) -0.013(6) 0.009(7) -0.002(6)
C(57) 0.029(8) 0.056(7) 0.054(8) -0.010(6) -0.005(6) -0.011(6)
C(58) 0.056(9) 0.058(7) 0.036(7) -0.013(7) 0.000(6) -0.007(6)
C(59) 0.047(10) 0.060(8) 0.061(8) 0.010(7) -0.013(7) -0.018(7)
C(60) 0.035(9) 0.071(9) 0.078(10) 0.002(7) 0.004(8) 0.006(8)
C(61) 0.07(1) 0.049(7) 0.040(7) 0.008(7) 0.011(8) 0.009(6)
C(62) 0.037(9) 0.067(9) 0.044(8) -0.017(6) 0.000(7) -0.002(6)
C(63) 0.06(1) 0.053(8) 0.051(8) -0.011(7) 0.019(8) -0.013(6)
C(64) 0.039(9) 0.061(8) 0.051(8) 0.000(7) 0.003(7) -0.001(6)
C(65) 0.047(10) 0.045(7) 0.063(9) 0.004(6) 0.004(7) -0.012(6)
C(66) 0.048(9) 0.064(8) 0.049(8) 0.002(7) -0.016(7) -0.008(7)
C(67) 0.035(9) 0.048(7) 0.026(6) -0.010(6) -0.003(6) -0.006(5)
C(68) 0.034(8) 0.038(7) 0.065(8) -0.004(6) 0.007(7) 0.010(6)
C(69) 0.035(8) 0.042(7) 0.043(7) -0.002(6) 0.010(6) 0.006(6)
C(70) 0.043(10) 0.08(1) 0.054(10) 0.000(8) 0.000(7) -0.019(9)
C(71) 0.06(1) 0.09(1) 0.050(9) 0.002(9) 0.003(7) 0.008(10)
C(72) 0.06(1) 0.09(1) 0.048(9) -0.003(9) -0.005(8) -0.008(10)
C(73) 0.023(8) 0.045(7) 0.047(7) -0.002(6) 0.005(7) 0.001(6)
C(74) 0.07(1) 0.068(10) 0.068(10) -0.003(9) -0.004(9) -0.003(8)
C(75) 0.032(9) 0.068(9) 0.059(8) 0.000(7) 0.004(7) 0.011(8)

loop_
_atom_type_symbol
_atom_type_description
_atom_type_scat_dispersion_real
_atom_type_scat_dispersion_imag
_atom_type_scat_source
C C 0.003 0.002
;
International Tables for Crystallography (1992, Vol. C, Tables 4.2.6.8 and
6.1.1.1) 
;
H H 0.000 0.000
;
International Tables for Crystallography (1992, Vol. C, Table 6.1.1.2)
;
N N 0.006 0.003
;
International Tables for Crystallography (1992, Vol. C, Tables 4.2.6.8 and
6.1.1.1) 
;
O O 0.011 0.006
;
International Tables for Crystallography (1992, Vol. C, Tables 4.2.6.8 and
6.1.1.1) 
;
Cl Cl 0.148 0.159
;
International Tables for Crystallography (1992, Vol. C, Tables 4.2.6.8 and
6.1.1.1) 
;
Zn Zn 0.284 1.430
;
International Tables for Crystallography (1992, Vol. C, Tables 4.2.6.8 and
6.1.1.1) 
;

loop_
_geom_angle_atom_site_label_1
_geom_angle_atom_site_label_2
_geom_angle_atom_site_label_3
_geom_angle
_geom_angle_site_symmetry_1
_geom_angle_site_symmetry_2
_geom_angle_site_symmetry_3
_geom_angle_publ_flag
N(1) Zn(1) N(25) 110.2(4) 1_555 1_555 1_555 yes
N(1) Zn(1) N(4) 81.4(5) 1_555 1_555 1_555 yes
N(1) Zn(1) N(3) 138.3(5) 1_555 1_555 1_555 yes
N(1) Zn(1) N(2) 82.4(4) 1_555 1_555 1_555 yes
N(25) Zn(1) N(4) 119.6(4) 1_555 1_555 1_555 yes
N(25) Zn(1) N(3) 111.1(4) 1_555 1_555 1_555 yes
N(25) Zn(1) N(2) 107.9(4) 1_555 1_555 1_555 yes
N(4) Zn(1) N(3) 83.3(4) 1_555 1_555 1_555 yes
N(4) Zn(1) N(2) 132.5(4) 1_555 1_555 1_555 yes
N(3) Zn(1) N(2) 80.0(4) 1_555 1_555 1_555 yes
N(5) Zn(2) N(28) 108.3(5) 1_555 1_555 1_555 yes
N(5) Zn(2) N(8) 82.7(4) 1_555 1_555 1_555 yes
N(5) Zn(2) N(7) 138.4(4) 1_555 1_555 1_555 yes
N(5) Zn(2) N(6) 82.9(4) 1_555 1_555 1_555 yes
N(28) Zn(2) N(8) 112.0(5) 1_555 1_555 1_555 yes
N(28) Zn(2) N(7) 113.3(5) 1_555 1_555 1_555 yes
N(28) Zn(2) N(6) 114.0(5) 1_555 1_555 1_555 yes
N(8) Zn(2) N(7) 81.7(4) 1_555 1_555 1_555 yes
N(8) Zn(2) N(6) 134.1(4) 1_555 1_555 1_555 yes
N(7) Zn(2) N(6) 80.8(4) 1_555 1_555 1_555 yes
N(9) Zn(3) N(31) 111.1(5) 1_555 1_555 1_555 yes
N(9) Zn(3) N(12) 82.1(4) 1_555 1_555 1_555 yes
N(9) Zn(3) N(11) 137.1(5) 1_555 1_555 1_555 yes
N(9) Zn(3) N(10) 81.1(4) 1_555 1_555 1_555 yes
N(31) Zn(3) N(12) 117.9(4) 1_555 1_555 1_555 yes
N(31) Zn(3) N(11) 111.6(5) 1_555 1_555 1_555 yes
N(31) Zn(3) N(10) 110.1(4) 1_555 1_555 1_555 yes
N(12) Zn(3) N(11) 82.3(4) 1_555 1_555 1_555 yes
N(12) Zn(3) N(10) 132.0(4) 1_555 1_555 1_555 yes
N(11) Zn(3) N(10) 80.3(4) 1_555 1_555 1_555 yes
N(13) Zn(4) N(26) 110.0(4) 1_555 1_555 1_555 yes
N(13) Zn(4) N(16) 79.9(4) 1_555 1_555 1_555 yes
N(13) Zn(4) N(15) 137.6(4) 1_555 1_555 1_555 yes
N(13) Zn(4) N(14) 83.2(4) 1_555 1_555 1_555 yes
N(26) Zn(4) N(16) 115.0(4) 1_555 1_555 1_555 yes
N(26) Zn(4) N(15) 112.4(4) 1_555 1_555 1_555 yes
N(26) Zn(4) N(14) 113.0(4) 1_555 1_555 1_555 yes
N(16) Zn(4) N(15) 81.9(4) 1_555 1_555 1_555 yes
N(16) Zn(4) N(14) 131.9(3) 1_555 1_555 1_555 yes
N(15) Zn(4) N(14) 81.1(4) 1_555 1_555 1_555 yes
N(17) Zn(5) N(29) 109.7(5) 1_555 1_555 1_555 yes
N(17) Zn(5) N(20) 80.5(5) 1_555 1_555 1_555 yes
N(17) Zn(5) N(19) 135.0(5) 1_555 1_555 1_555 yes
N(17) Zn(5) N(18) 81.9(5) 1_555 1_555 1_555 yes
N(29) Zn(5) N(20) 123.5(5) 1_555 1_555 1_555 yes
N(29) Zn(5) N(19) 114.9(5) 1_555 1_555 1_555 yes
N(29) Zn(5) N(18) 105.6(5) 1_555 1_555 1_555 yes
N(20) Zn(5) N(19) 80.4(4) 1_555 1_555 1_555 yes
N(20) Zn(5) N(18) 130.9(5) 1_555 1_555 1_555 yes
N(19) Zn(5) N(18) 80.5(5) 1_555 1_555 1_555 yes
N(21) Zn(6) N(32) 111.0(5) 1_555 1_555 1_555 yes
N(21) Zn(6) N(22) 80.2(5) 1_555 1_555 1_555 yes
N(21) Zn(6) N(23) 136.5(5) 1_555 1_555 1_555 yes
N(21) Zn(6) N(24) 82.6(5) 1_555 1_555 1_555 yes
N(32) Zn(6) N(22) 114.4(5) 1_555 1_555 1_555 yes
N(32) Zn(6) N(23) 112.4(5) 1_555 1_555 1_555 yes
N(32) Zn(6) N(24) 111.6(5) 1_555 1_555 1_555 yes
N(22) Zn(6) N(23) 83.3(4) 1_555 1_555 1_555 yes
N(22) Zn(6) N(24) 134.0(4) 1_555 1_555 1_555 yes
N(23) Zn(6) N(24) 80.6(4) 1_555 1_555 1_555 yes
O(10a) Cl(1) O(11a) 119(1) 1_555 1_555 1_555 yes
O(10a) Cl(1) O(12a) 113(2) 1_555 1_555 1_555 yes
O(10a) Cl(1) O(13a) 107(2) 1_555 1_555 1_555 yes
O(11a) Cl(1) O(12a) 114(2) 1_555 1_555 1_555 yes
O(11a) Cl(1) O(13a) 102(2) 1_555 1_555 1_555 yes
O(12a) Cl(1) O(13a) 96(2) 1_555 1_555 1_555 yes
O(14a) Cl(2) O(15a) 110(1) 1_555 1_555 1_555 yes
O(14a) Cl(2) O(16a) 102(2) 1_555 1_555 1_555 yes
O(14a) Cl(2) O(17a) 110(1) 1_555 1_555 1_555 yes
O(15a) Cl(2) O(16a) 107(1) 1_555 1_555 1_555 yes
O(15a) Cl(2) O(17a) 113(1) 1_555 1_555 1_555 yes
O(16a) Cl(2) O(17a) 110(1) 1_555 1_555 1_555 yes
O(18a) Cl(3) O(19a) 105(1) 1_555 1_555 1_555 yes
O(18a) Cl(3) O(20a) 108(1) 1_555 1_555 1_555 yes
O(18a) Cl(3) O(21a) 117(1) 1_555 1_555 1_555 yes
O(19a) Cl(3) O(20a) 106(2) 1_555 1_555 1_555 yes
O(19a) Cl(3) O(21a) 111(1) 1_555 1_555 1_555 yes
O(20a) Cl(3) O(21a) 107(1) 1_555 1_555 1_555 yes
Zn(1) N(1) C(49) 114.0(9) 1_555 1_555 1_555 yes
Zn(1) N(1) C(8) 103.6(8) 1_555 1_555 1_555 yes
Zn(1) N(1) C(1) 105.0(7) 1_555 1_555 1_555 yes
C(49) N(1) C(8) 118(1) 1_555 1_555 1_555 yes
C(49) N(1) C(1) 109(1) 1_555 1_555 1_555 yes
C(8) N(1) C(1) 105.1(10) 1_555 1_555 1_555 yes
Zn(2) N(5) C(50) 111.1(9) 1_555 1_555 1_555 yes
Zn(2) N(5) C(16) 102.5(8) 1_555 1_555 1_555 yes
Zn(2) N(5) C(9) 104.8(8) 1_555 1_555 1_555 yes
C(50) N(5) C(16) 121(1) 1_555 1_555 1_555 yes
C(50) N(5) C(9) 105(1) 1_555 1_555 1_555 yes
C(16) N(5) C(9) 110(1) 1_555 1_555 1_555 yes
Zn(3) N(9) C(51) 113.4(8) 1_555 1_555 1_555 yes
Zn(3) N(9) C(24) 103.6(7) 1_555 1_555 1_555 yes
Zn(3) N(9) C(17) 107.2(7) 1_555 1_555 1_555 yes
C(51) N(9) C(24) 112(1) 1_555 1_555 1_555 yes
C(51) N(9) C(17) 111(1) 1_555 1_555 1_555 yes
C(24) N(9) C(17) 107.4(9) 1_555 1_555 1_555 yes
Zn(4) N(13) C(58) 109.5(8) 1_555 1_555 1_555 yes
Zn(4) N(13) C(32) 106.5(7) 1_555 1_555 1_555 yes
Zn(4) N(13) C(25) 105.3(7) 1_555 1_555 1_555 yes
C(58) N(13) C(32) 116(1) 1_555 1_555 1_555 yes
C(58) N(13) C(25) 113(1) 1_555 1_555 1_555 yes
C(32) N(13) C(25) 104.5(10) 1_555 1_555 1_555 yes
Zn(5) N(17) C(59) 109.6(9) 1_555 1_555 1_555 yes
Zn(5) N(17) C(40) 106.6(10) 1_555 1_555 1_555 yes
Zn(5) N(17) C(33) 106.8(9) 1_555 1_555 1_555 yes
C(59) N(17) C(40) 111(1) 1_555 1_555 1_555 yes
C(59) N(17) C(33) 112(1) 1_555 1_555 1_555 yes
C(40) N(17) C(33) 109(1) 1_555 1_555 1_555 yes
Zn(6) N(21) C(60) 114.6(10) 1_555 1_555 1_555 yes
Zn(6) N(21) C(41) 107.6(9) 1_555 1_555 1_555 yes
Zn(6) N(21) C(48) 105.7(9) 1_555 1_555 1_555 yes
C(60) N(21) C(41) 116(1) 1_555 1_555 1_555 yes
C(60) N(21) C(48) 100(1) 1_555 1_555 1_555 yes
C(41) N(21) C(48) 111(1) 1_555 1_555 1_555 yes
Zn(1) N(25) C(67) 122.2(9) 1_555 1_555 1_555 yes
Zn(1) N(25) C(69) 118.1(8) 1_555 1_555 1_555 yes
C(67) N(25) C(69) 119(1) 1_555 1_555 1_555 yes
Zn(4) N(26) C(67) 123.8(9) 1_555 1_555 1_555 yes
Zn(4) N(26) C(68) 118.0(8) 1_555 1_555 1_555 yes
C(67) N(26) C(68) 118(1) 1_555 1_555 1_555 yes
C(68) N(27) C(69) 123(1) 1_555 1_555 1_555 yes
Zn(2) N(28) C(70) 123.1(10) 1_555 1_555 1_555 yes
Zn(2) N(28) C(72) 118(1) 1_555 1_555 1_555 yes
C(70) N(28) C(72) 118(1) 1_555 1_555 1_555 yes
Zn(5) N(29) C(70) 118.2(9) 1_555 1_555 1_555 yes
Zn(5) N(29) C(71) 122(1) 1_555 1_555 1_555 yes
C(70) N(29) C(71) 119(1) 1_555 1_555 1_555 yes
C(71) N(30) C(72) 120(1) 1_555 1_555 1_555 yes
Zn(3) N(31) C(73) 122.4(9) 1_555 1_555 1_555 yes
Zn(3) N(31) C(75) 118.2(10) 1_555 1_555 1_555 yes
C(73) N(31) C(75) 119(1) 1_555 1_555 1_555 yes
Zn(6) N(32) C(73) 124.0(9) 1_555 1_555 1_555 yes
Zn(6) N(32) C(74) 117(1) 1_555 1_555 1_555 yes
C(73) N(32) C(74) 117(1) 1_555 1_555 1_555 yes
C(74) N(33) C(75) 121(1) 1_555 1_555 1_555 yes
N(1) C(49) C(52) 117(1) 1_555 1_555 1_555 yes
N(5) C(50) C(54) 118(1) 1_555 1_555 1_555 yes
N(9) C(51) C(56) 116(1) 1_555 1_555 1_555 yes
C(49) C(52) C(53) 119(1) 1_555 1_555 1_555 yes
C(49) C(52) C(57) 122(1) 1_555 1_555 1_555 yes
C(53) C(52) C(57) 118(1) 1_555 1_555 1_555 yes
C(52) C(53) C(54) 121(1) 1_555 1_555 1_555 yes
C(50) C(54) C(53) 120(1) 1_555 1_555 1_555 yes
C(50) C(54) C(55) 120(1) 1_555 1_555 1_555 yes
C(53) C(54) C(55) 118(1) 1_555 1_555 1_555 yes
C(54) C(55) C(56) 123(1) 1_555 1_555 1_555 yes
C(51) C(56) C(55) 121(1) 1_555 1_555 1_555 yes
C(51) C(56) C(57) 122(1) 1_555 1_555 1_555 yes
C(55) C(56) C(57) 115(1) 1_555 1_555 1_555 yes
C(52) C(57) C(56) 122(1) 1_555 1_555 1_555 yes
N(13) C(58) C(61) 116(1) 1_555 1_555 1_555 yes
N(17) C(59) C(63) 115(1) 1_555 1_555 1_555 yes
N(21) C(60) C(65) 117(1) 1_555 1_555 1_555 yes
C(58) C(61) C(62) 119(1) 1_555 1_555 1_555 yes
C(58) C(61) C(66) 121(1) 1_555 1_555 1_555 yes
C(62) C(61) C(66) 119(1) 1_555 1_555 1_555 yes
C(61) C(62) C(63) 119(1) 1_555 1_555 1_555 yes
C(59) C(63) C(62) 119(1) 1_555 1_555 1_555 yes
C(59) C(63) C(64) 121(1) 1_555 1_555 1_555 yes
C(62) C(63) C(64) 119(1) 1_555 1_555 1_555 yes
C(63) C(64) C(65) 123(1) 1_555 1_555 1_555 yes
C(60) C(65) C(64) 123(1) 1_555 1_555 1_555 yes
C(60) C(65) C(66) 120(1) 1_555 1_555 1_555 yes
C(64) C(65) C(66) 115(1) 1_555 1_555 1_555 yes
C(61) C(66) C(65) 122(1) 1_555 1_555 1_555 yes
O(1) C(67) N(25) 119(1) 1_555 1_555 1_555 yes
O(1) C(67) N(26) 119(1) 1_555 1_555 1_555 yes
N(25) C(67) N(26) 121(1) 1_555 1_555 1_555 yes
O(2) C(68) N(26) 120(1) 1_555 1_555 1_555 yes
O(2) C(68) N(27) 120(1) 1_555 1_555 1_555 yes
N(26) C(68) N(27) 119(1) 1_555 1_555 1_555 yes
O(3) C(69) N(25) 122(1) 1_555 1_555 1_555 yes
O(3) C(69) N(27) 119(1) 1_555 1_555 1_555 yes
N(25) C(69) N(27) 117(1) 1_555 1_555 1_555 yes
O(4) C(70) N(28) 120(1) 1_555 1_555 1_555 yes
O(4) C(70) N(29) 119(1) 1_555 1_555 1_555 yes
N(28) C(70) N(29) 120(1) 1_555 1_555 1_555 yes
O(5) C(71) N(29) 121(1) 1_555 1_555 1_555 yes
O(5) C(71) N(30) 119(1) 1_555 1_555 1_555 yes
N(29) C(71) N(30) 119(1) 1_555 1_555 1_555 yes
O(6) C(72) N(28) 118(1) 1_555 1_555 1_555 yes
O(6) C(72) N(30) 119(1) 1_555 1_555 1_555 yes
N(28) C(72) N(30) 121(1) 1_555 1_555 1_555 yes
O(7) C(73) N(31) 119(1) 1_555 1_555 1_555 yes
O(7) C(73) N(32) 118(1) 1_555 1_555 1_555 yes
N(31) C(73) N(32) 122(1) 1_555 1_555 1_555 yes
O(8) C(74) N(32) 122(1) 1_555 1_555 1_555 yes
O(8) C(74) N(33) 118(1) 1_555 1_555 1_555 yes
N(32) C(74) N(33) 119(1) 1_555 1_555 1_555 yes
O(9) C(75) N(31) 121(1) 1_555 1_555 1_555 yes
O(9) C(75) N(33) 119(1) 1_555 1_555 1_555 yes
N(31) C(75) N(33) 119(1) 1_555 1_555 1_555 yes
O(25a) N(35a) O(26a) 119(3) 1_555 1_555 1_555 yes
O(25a) N(35a) O(27a) 120(3) 1_555 1_555 1_555 yes
O(26a) N(35a) O(27a) 119(3) 1_555 1_555 1_555 yes
N(36a) N(36a) O(28a) 139(13) 3_657 1_555 1_555 yes
N(36a) N(36a) O(28a) 34(11) 3_657 1_555 3_657 yes
N(36a) N(36a) O(29a) 58(11) 3_657 1_555 1_555 yes
N(36a) N(36a) O(29a) 112(13) 3_657 1_555 3_657 yes
N(36a) N(36a) O(30a) 76(12) 3_657 1_555 1_555 yes
N(36a) N(36a) O(30a) 93(12) 3_657 1_555 3_657 yes
O(28a) N(36a) O(28a) 174(2) 1_555 1_555 3_657 yes
O(28a) N(36a) O(29a) 120(3) 1_555 1_555 1_555 yes
O(28a) N(36a) O(29a) 66(2) 1_555 1_555 3_657 yes
O(28a) N(36a) O(30a) 120(3) 1_555 1_555 1_555 yes
O(28a) N(36a) O(30a) 68(3) 1_555 1_555 3_657 yes
O(28a) N(36a) O(29a) 58(2) 3_657 1_555 1_555 yes
O(28a) N(36a) O(29a) 113(3) 3_657 1_555 3_657 yes
O(28a) N(36a) O(30a) 61(2) 3_657 1_555 1_555 yes
O(28a) N(36a) O(30a) 109(3) 3_657 1_555 3_657 yes
O(29a) N(36a) O(29a) 170(2) 1_555 1_555 3_657 yes
O(29a) N(36a) O(30a) 119(3) 1_555 1_555 1_555 yes
O(29a) N(36a) O(30a) 52(2) 1_555 1_555 3_657 yes
O(29a) N(36a) O(30a) 53(2) 3_657 1_555 1_555 yes
O(29a) N(36a) O(30a) 132(3) 3_657 1_555 3_657 yes
O(30a) N(36a) O(30a) 169(2) 1_555 1_555 3_657 yes
N(36a) O(28a) N(36a) 5(2) 1_555 1_555 3_657 yes
N(36a) O(28a) O(29a) 52(2) 1_555 1_555 3_657 yes
N(36a) O(28a) O(30a) 54(2) 1_555 1_555 3_657 yes
N(36a) O(28a) O(29a) 53(2) 3_657 1_555 3_657 yes
N(36a) O(28a) O(30a) 52(1) 3_657 1_555 3_657 yes
O(29a) O(28a) O(30a) 106(2) 3_657 1_555 3_657 yes
N(36a) O(29a) N(36a) 9(2) 1_555 1_555 3_657 yes
N(36a) O(29a) O(28a) 67(2) 1_555 1_555 3_657 yes
N(36a) O(29a) O(30a) 62(2) 1_555 1_555 3_657 yes
N(36a) O(29a) O(28a) 60(2) 3_657 1_555 3_657 yes
N(36a) O(29a) O(30a) 68(2) 3_657 1_555 3_657 yes
O(28a) O(29a) O(30a) 127(4) 3_657 1_555 3_657 yes
N(36a) O(30a) N(36a) 10(2) 1_555 1_555 3_657 yes
N(36a) O(30a) O(28a) 65(2) 1_555 1_555 3_657 yes
N(36a) O(30a) O(29a) 58(2) 1_555 1_555 3_657 yes
N(36a) O(30a) O(28a) 56(2) 3_657 1_555 3_657 yes
N(36a) O(30a) O(29a) 65(2) 3_657 1_555 3_657 yes
O(28a) O(30a) O(29a) 121(3) 3_657 1_555 3_657 yes
Zn(1) N(4) C(7) 110.4(7) 1_555 1_555 1_555 yes
Zn(1) N(4) C(6) 108.0(7) 1_555 1_555 1_555 yes
C(7) N(4) C(6) 113.3(10) 1_555 1_555 1_555 yes
Zn(1) N(3) C(5) 105.3(7) 1_555 1_555 1_555 yes
Zn(1) N(3) C(4) 109.2(6) 1_555 1_555 1_555 yes
C(5) N(3) C(4) 114(1) 1_555 1_555 1_555 yes
Zn(1) N(2) C(3) 107.6(7) 1_555 1_555 1_555 yes
Zn(1) N(2) C(2) 105.8(6) 1_555 1_555 1_555 yes
C(3) N(2) C(2) 114.9(10) 1_555 1_555 1_555 yes
N(4) C(7) C(8) 110.1(8) 1_555 1_555 1_555 yes
N(4) C(6) C(5) 108(1) 1_555 1_555 1_555 yes
N(3) C(5) C(6) 110.3(8) 1_555 1_555 1_555 yes
N(3) C(4) C(3) 109(1) 1_555 1_555 1_555 yes
N(2) C(3) C(4) 110.5(8) 1_555 1_555 1_555 yes
N(2) C(2) C(1) 111.0(10) 1_555 1_555 1_555 yes
N(1) C(8) C(7) 107(1) 1_555 1_555 1_555 yes
N(1) C(1) C(2) 111.8(8) 1_555 1_555 1_555 yes
Zn(2) N(8) C(15) 108.9(7) 1_555 1_555 1_555 yes
Zn(2) N(8) C(14) 108.0(7) 1_555 1_555 1_555 yes
C(15) N(8) C(14) 113.3(9) 1_555 1_555 1_555 yes
Zn(2) N(7) C(13) 106.5(7) 1_555 1_555 1_555 yes
Zn(2) N(7) C(12) 107.3(7) 1_555 1_555 1_555 yes
C(13) N(7) C(12) 114.4(10) 1_555 1_555 1_555 yes
Zn(2) N(6) C(11) 108.7(7) 1_555 1_555 1_555 yes
Zn(2) N(6) C(10) 104.8(7) 1_555 1_555 1_555 yes
C(11) N(6) C(10) 114(1) 1_555 1_555 1_555 yes
N(8) C(15) C(16) 110.1(8) 1_555 1_555 1_555 yes
N(8) C(14) C(13) 108.3(9) 1_555 1_555 1_555 yes
N(7) C(13) C(14) 110.3(7) 1_555 1_555 1_555 yes
N(7) C(12) C(11) 109.3(9) 1_555 1_555 1_555 yes
N(6) C(11) C(12) 110.5(9) 1_555 1_555 1_555 yes
N(6) C(10) C(9) 110(1) 1_555 1_555 1_555 yes
N(5) C(16) C(15) 111(1) 1_555 1_555 1_555 yes
N(5) C(9) C(10) 112.0(8) 1_555 1_555 1_555 yes
Zn(3) N(12) C(23) 110.2(5) 1_555 1_555 1_555 yes
Zn(3) N(12) C(22) 108.1(7) 1_555 1_555 1_555 yes
C(23) N(12) C(22) 113.3(9) 1_555 1_555 1_555 yes
Zn(3) N(11) C(21) 106.1(7) 1_555 1_555 1_555 yes
Zn(3) N(11) C(20) 108.7(7) 1_555 1_555 1_555 yes
C(21) N(11) C(20) 114(1) 1_555 1_555 1_555 yes
Zn(3) N(10) C(19) 107.9(7) 1_555 1_555 1_555 yes
Zn(3) N(10) C(18) 106.0(6) 1_555 1_555 1_555 yes
C(19) N(10) C(18) 114.9(10) 1_555 1_555 1_555 yes
N(12) C(23) C(24) 110.1(7) 1_555 1_555 1_555 yes
N(12) C(22) C(21) 108(1) 1_555 1_555 1_555 yes
N(11) C(21) C(22) 110.3(8) 1_555 1_555 1_555 yes
N(11) C(20) C(19) 109(1) 1_555 1_555 1_555 yes
N(10) C(19) C(20) 110.5(9) 1_555 1_555 1_555 yes
N(10) C(18) C(17) 111.0(9) 1_555 1_555 1_555 yes
N(9) C(24) C(23) 110.1(9) 1_555 1_555 1_555 yes
N(9) C(17) C(18) 111.0(8) 1_555 1_555 1_555 yes
Zn(4) N(16) C(31) 110.5(6) 1_555 1_555 1_555 yes
Zn(4) N(16) C(30) 107.7(6) 1_555 1_555 1_555 yes
C(31) N(16) C(30) 113.3(8) 1_555 1_555 1_555 yes
Zn(4) N(15) C(29) 106.9(6) 1_555 1_555 1_555 yes
Zn(4) N(15) C(28) 108.3(5) 1_555 1_555 1_555 yes
C(29) N(15) C(28) 114.4(9) 1_555 1_555 1_555 yes
Zn(4) N(14) C(27) 107.7(6) 1_555 1_555 1_555 yes
Zn(4) N(14) C(26) 106.5(6) 1_555 1_555 1_555 yes
C(27) N(14) C(26) 114.9(9) 1_555 1_555 1_555 yes
N(16) C(31) C(32) 110.1(8) 1_555 1_555 1_555 yes
N(16) C(30) C(29) 108.3(8) 1_555 1_555 1_555 yes
N(15) C(29) C(30) 110.3(7) 1_555 1_555 1_555 yes
N(15) C(28) C(27) 109.3(8) 1_555 1_555 1_555 yes
N(14) C(27) C(28) 110.5(8) 1_555 1_555 1_555 yes
N(14) C(26) C(25) 111.0(9) 1_555 1_555 1_555 yes
N(13) C(32) C(31) 107.2(9) 1_555 1_555 1_555 yes
N(13) C(25) C(26) 110.4(8) 1_555 1_555 1_555 yes
Zn(5) N(20) C(39) 109.7(8) 1_555 1_555 1_555 yes
Zn(5) N(20) C(38) 108.6(8) 1_555 1_555 1_555 yes
C(39) N(20) C(38) 113(1) 1_555 1_555 1_555 yes
Zn(5) N(19) C(37) 107.5(8) 1_555 1_555 1_555 yes
Zn(5) N(19) C(36) 108.0(8) 1_555 1_555 1_555 yes
C(37) N(19) C(36) 114(1) 1_555 1_555 1_555 yes
Zn(5) N(18) C(35) 108.7(9) 1_555 1_555 1_555 yes
Zn(5) N(18) C(34) 106.4(7) 1_555 1_555 1_555 yes
C(35) N(18) C(34) 114(1) 1_555 1_555 1_555 yes
N(20) C(39) C(40) 110.1(9) 1_555 1_555 1_555 yes
N(20) C(38) C(37) 108(1) 1_555 1_555 1_555 yes
N(19) C(37) C(38) 110.3(9) 1_555 1_555 1_555 yes
N(19) C(36) C(35) 109(1) 1_555 1_555 1_555 yes
N(18) C(35) C(36) 110.5(10) 1_555 1_555 1_555 yes
N(18) C(34) C(33) 110(1) 1_555 1_555 1_555 yes
N(17) C(40) C(39) 110(1) 1_555 1_555 1_555 yes
N(17) C(33) C(34) 109.9(10) 1_555 1_555 1_555 yes
Zn(6) N(22) C(42) 109.9(8) 1_555 1_555 1_555 yes
Zn(6) N(22) C(43) 107.7(8) 1_555 1_555 1_555 yes
C(42) N(22) C(43) 113(1) 1_555 1_555 1_555 yes
Zn(6) N(23) C(44) 105.5(8) 1_555 1_555 1_555 yes
Zn(6) N(23) C(45) 108.3(8) 1_555 1_555 1_555 yes
C(44) N(23) C(45) 114(1) 1_555 1_555 1_555 yes
Zn(6) N(24) C(46) 107.7(7) 1_555 1_555 1_555 yes
Zn(6) N(24) C(47) 105.2(8) 1_555 1_555 1_555 yes
C(46) N(24) C(47) 114(1) 1_555 1_555 1_555 yes
N(22) C(42) C(41) 110.1(10) 1_555 1_555 1_555 yes
N(22) C(43) C(44) 108(1) 1_555 1_555 1_555 yes
N(23) C(44) C(43) 110.3(9) 1_555 1_555 1_555 yes
N(23) C(45) C(46) 109.3(10) 1_555 1_555 1_555 yes
N(24) C(46) C(45) 110.5(10) 1_555 1_555 1_555 yes
N(24) C(47) C(48) 110(1) 1_555 1_555 1_555 yes
N(21) C(41) C(42) 109(1) 1_555 1_555 1_555 yes
N(21) C(48) C(47) 108(1) 1_555 1_555 1_555 yes
O(31a) N(37a) O(32a) 120(7) 1_555 1_555 1_555 yes
O(31a) N(37a) O(33a) 119(6) 1_555 1_555 1_555 yes
O(32a) N(37a) O(33a) 119(7) 1_555 1_555 1_555 yes
O(22a) N(34a) O(23a) 119(5) 1_555 1_555 1_555 yes
O(22a) N(34a) O(24a) 120(5) 1_555 1_555 1_555 yes
O(23a) N(34a) O(24a) 119(4) 1_555 1_555 1_555 yes

loop_
_geom_bond_atom_site_label_1
_geom_bond_atom_site_label_2
_geom_bond_distance
_geom_bond_publ_flag
Zn(1) N(1) 2.22(1) yes
Zn(1) N(2) 2.218(10) yes
Zn(1) N(3) 2.146(9) yes
Zn(1) N(4) 2.072(10) yes
Zn(1) N(25) 1.983(10) yes
Zn(2) N(5) 2.22(1) yes
Zn(2) N(6) 2.15(1) yes
Zn(2) N(7) 2.17(1) yes
Zn(2) N(8) 2.112(10) yes
Zn(2) N(28) 1.95(1) yes
Zn(3) N(9) 2.21(1) yes
Zn(3) N(10) 2.194(10) yes
Zn(3) N(11) 2.16(1) yes
Zn(3) N(12) 2.105(9) yes
Zn(3) N(31) 1.98(1) yes
Zn(4) N(13) 2.19(1) yes
Zn(4) N(14) 2.168(10) yes
Zn(4) N(15) 2.145(8) yes
Zn(4) N(16) 2.132(9) yes
Zn(4) N(26) 1.98(1) yes
Zn(5) N(17) 2.19(2) yes
Zn(5) N(18) 2.16(1) yes
Zn(5) N(19) 2.18(1) yes
Zn(5) N(20) 2.16(1) yes
Zn(5) N(29) 1.98(1) yes
Zn(6) N(21) 2.19(1) yes
Zn(6) N(22) 2.07(1) yes
Zn(6) N(23) 2.14(1) yes
Zn(6) N(24) 2.19(1) yes
Zn(6) N(32) 1.94(1) yes
O(1) C(67) 1.27(2) yes
O(2) C(68) 1.26(2) yes
O(3) C(69) 1.27(1) yes
O(4) C(70) 1.25(2) yes
O(5) C(71) 1.20(2) yes
O(6) C(72) 1.29(2) yes
O(7) C(73) 1.24(2) yes
O(8) C(74) 1.30(2) yes
O(9) C(75) 1.24(2) yes
N(1) C(1) 1.62(2) yes
N(1) C(8) 1.46(2) yes
N(1) C(49) 1.44(2) yes
N(2) C(2) 1.46(1) yes
N(2) C(3) 1.49(2) yes
N(3) C(4) 1.44(2) yes
N(3) C(5) 1.51(2) yes
N(4) C(6) 1.47(2) yes
N(4) C(7) 1.50(2) yes
N(5) C(9) 1.53(2) yes
N(5) C(16) 1.45(2) yes
N(5) C(50) 1.44(2) yes
N(6) C(10) 1.46(2) yes
N(6) C(11) 1.49(2) yes
N(7) C(12) 1.44(2) yes
N(7) C(13) 1.51(1) yes
N(8) C(14) 1.47(1) yes
N(8) C(15) 1.50(1) yes
N(9) C(17) 1.55(1) yes
N(9) C(24) 1.49(2) yes
N(9) C(51) 1.50(2) yes
N(10) C(18) 1.46(1) yes
N(10) C(19) 1.49(2) yes
N(11) C(20) 1.44(2) yes
N(11) C(21) 1.51(1) yes
N(12) C(22) 1.47(2) yes
N(12) C(23) 1.50(1) yes
N(13) C(25) 1.62(2) yes
N(13) C(32) 1.47(2) yes
N(13) C(58) 1.47(2) yes
N(14) C(26) 1.46(1) yes
N(14) C(27) 1.49(1) yes
N(15) C(28) 1.44(1) yes
N(15) C(29) 1.51(1) yes
N(16) C(30) 1.47(1) yes
N(16) C(31) 1.50(1) yes
N(17) C(33) 1.54(2) yes
N(17) C(40) 1.46(2) yes
N(17) C(59) 1.53(2) yes
N(18) C(34) 1.46(2) yes
N(18) C(35) 1.49(2) yes
N(19) C(36) 1.44(2) yes
N(19) C(37) 1.51(2) yes
N(20) C(38) 1.47(2) yes
N(20) C(39) 1.50(2) yes
N(21) C(41) 1.36(2) yes
N(21) C(48) 1.60(2) yes
N(21) C(60) 1.50(2) yes
N(22) C(42) 1.50(2) yes
N(22) C(43) 1.47(2) yes
N(23) C(44) 1.51(1) yes
N(23) C(45) 1.44(2) yes
N(24) C(46) 1.49(2) yes
N(24) C(47) 1.46(2) yes
N(25) C(67) 1.36(2) yes
N(25) C(69) 1.37(2) yes
N(26) C(67) 1.36(2) yes
N(26) C(68) 1.38(2) yes
N(27) C(68) 1.33(2) yes
N(27) C(69) 1.35(2) yes
N(28) C(70) 1.37(2) yes
N(28) C(72) 1.36(2) yes
N(29) C(70) 1.42(2) yes
N(29) C(71) 1.35(2) yes
N(30) C(71) 1.38(2) yes
N(30) C(72) 1.34(2) yes
N(31) C(73) 1.36(2) yes
N(31) C(75) 1.34(2) yes
N(32) C(73) 1.36(2) yes
N(32) C(74) 1.34(2) yes
N(33) C(74) 1.38(2) yes
N(33) C(75) 1.33(2) yes
C(1) C(2) 1.49(1) yes
C(3) C(4) 1.51(2) yes
C(5) C(6) 1.49(1) yes
C(7) C(8) 1.50(2) yes
C(9) C(10) 1.49(2) yes
C(11) C(12) 1.51(2) yes
C(13) C(14) 1.49(2) yes
C(15) C(16) 1.50(2) yes
C(17) C(18) 1.49(2) yes
C(19) C(20) 1.51(2) yes
C(21) C(22) 1.49(2) yes
C(23) C(24) 1.50(1) yes
C(25) C(26) 1.49(2) yes
C(27) C(28) 1.51(1) yes
C(29) C(30) 1.49(1) yes
C(31) C(32) 1.50(1) yes
C(33) C(34) 1.49(2) yes
C(35) C(36) 1.51(2) yes
C(37) C(38) 1.49(2) yes
C(39) C(40) 1.50(2) yes
C(41) C(42) 1.50(2) yes
C(43) C(44) 1.49(2) yes
C(45) C(46) 1.51(2) yes
C(47) C(48) 1.49(2) yes
C(49) C(52) 1.52(2) yes
C(50) C(54) 1.49(2) yes
C(51) C(56) 1.51(2) yes
C(52) C(53) 1.38(2) yes
C(52) C(57) 1.41(2) yes
C(53) C(54) 1.40(2) yes
C(54) C(55) 1.38(2) yes
C(55) C(56) 1.40(2) yes
C(56) C(57) 1.40(2) yes
C(58) C(61) 1.54(2) yes
C(59) C(63) 1.51(2) yes
C(60) C(65) 1.49(2) yes
C(61) C(62) 1.37(2) yes
C(61) C(66) 1.36(2) yes
C(62) C(63) 1.39(2) yes
C(63) C(64) 1.37(2) yes
C(64) C(65) 1.37(2) yes
C(65) C(66) 1.42(2) yes
Cl(1) O(10a) 1.35(3) yes
Cl(1) O(11a) 1.40(2) yes
Cl(1) O(12a) 1.33(4) yes
Cl(1) O(13a) 1.47(5) yes
Cl(2) O(14a) 1.38(3) yes
Cl(2) O(15a) 1.41(2) yes
Cl(2) O(16a) 1.44(3) yes
Cl(2) O(17a) 1.39(2) yes
Cl(3) O(18a) 1.38(4) yes
Cl(3) O(19a) 1.37(3) yes
Cl(3) O(20a) 1.38(3) yes
Cl(3) O(21a) 1.39(3) yes
O(22a) N(34a) 1.25(6) yes
O(23a) N(34a) 1.25(7) yes
O(24a) N(34a) 1.25(7) yes
O(25a) N(35a) 1.25(5) yes
O(26a) N(35a) 1.25(5) yes
O(27a) N(35a) 1.25(5) yes
O(28a) N(36a) 1.25(4) yes
O(29a) N(36a) 1.25(4) yes
O(30a) N(36a) 1.25(4) yes
O(31a) N(37a) 1.25(10) yes
O(32a) N(37a) 1.25(9) yes
O(33a) N(37a) 1.25(10) yes

loop_
_geom_contact_atom_site_label_1
_geom_contact_atom_site_label_2
_geom_contact_distance
_geom_contact_site_symmetry_2
O(1) O(25a) 3.44(4) .
O(2) O(44w) 3.52(4) 1_554
O(3) N(33) 2.85(2) 4_554
O(3) N(30) 2.94(1) 1_554
O(3) O(12a) 3.37(4) .
O(3) O(9) 3.50(1) 4_554
O(5) O(44w) 3.09(5) .
O(5) N(27) 3.37(2) 1_556
O(5) O(9) 3.45(2) 4_555
O(5) O(14a) 3.52(3) .
O(6) O(45w) 2.68(5) .
O(6) O(16a) 3.39(4) .
O(6) C(3) 3.53(2) 1_556
O(7) O(42w) 2.77(4) .
O(7) O(17a) 3.59(2) .
O(8) O(45w) 2.78(5) 4_454
O(8) O(43w) 2.83(8) 4_455
O(9) N(27) 2.85(2) 4_455
O(10a) N(31) 3.18(3) 4_554
O(10a) C(75) 3.19(3) 4_554
O(10a) C(73) 3.43(3) 4_554
O(10a) N(33) 3.44(3) 4_554
O(10a) N(11) 3.53(4) 4_554
O(11a) C(39) 3.36(3) .
O(11a) C(53) 3.49(3) .
O(12a) C(69) 3.12(4) .
O(12a) N(27) 3.34(4) .
O(12a) N(25) 3.41(4) .
O(12a) N(33) 3.59(4) 4_554
O(13a) C(68) 3.38(5) .
O(13a) N(27) 3.60(5) .
O(14a) C(71) 3.14(3) .
O(14a) N(30) 3.32(3) .
O(14a) N(29) 3.33(3) .
O(14a) C(59) 3.41(3) .
O(14a) O(44w) 3.46(5) .
O(14a) C(64) 3.54(3) .
O(14a) C(72) 3.59(4) .
O(15a) O(44w) 3.15(5) .
O(15a) N(3) 3.16(2) 1_556
O(15a) N(25) 3.36(2) 1_556
O(15a) C(5) 3.38(3) 1_556
O(15a) C(69) 3.52(3) 1_556
O(16a) C(72) 3.34(4) .
O(16a) N(3) 3.36(3) 1_556
O(16a) C(5) 3.52(3) 1_556
O(17a) O(42w) 3.30(5) .
O(17a) C(23) 3.42(2) .
O(17a) C(42) 3.44(2) .
O(18a) C(41) 3.27(4) .
O(18a) C(29) 3.50(3) 1_556
O(18a) C(42) 3.54(4) .
O(21a) O(43w) 3.10(8) 2_647
O(21a) C(16) 3.50(3) 2_647
O(22a) N(14) 3.24(6) .
O(22a) C(27) 3.30(6) .
O(22a) C(26) 3.34(7) .
O(22a) C(4) 3.39(7) 2_646
O(24a) C(26) 2.84(6) .
O(24a) C(11) 2.97(6) 2_647
O(24a) C(4) 3.02(6) 2_646
O(24a) N(6) 3.31(6) 2_647
O(25a) C(31) 3.22(5) .
O(26a) C(31) 3.25(5) .
O(28a) O(41w) 3.19(5) 4_454
O(28a) N(7) 3.52(4) 4_454
O(28a) C(13) 3.54(5) 4_454
O(29a) C(32) 3.43(4) 3_657
O(29a) O(41w) 3.57(5) 4_454
O(30a) O(41w) 2.84(5) 2_647
O(30a) C(12) 3.28(4) 2_647
O(30a) N(7) 3.50(4) 2_647
O(33a) C(36) 3.32(9) 4_454
O(41w) O(45w) 2.69(5) .
O(41w) C(46) 3.08(3) 4_555
O(41w) N(24) 3.44(3) 4_555
O(41w) N(36a) 3.57(4) 2_657
O(41w) N(36a) 3.60(4) 4_555
O(42w) N(12) 3.35(4) .
O(42w) N(22) 3.50(4) .
O(43w) N(23) 3.00(8) 4_554
O(43w) C(2) 3.02(8) .
O(43w) N(2) 3.32(8) .
O(43w) C(1) 3.37(9) .
O(44w) C(68) 3.22(4) 1_556
O(44w) N(26) 3.43(4) 1_556
O(44w) N(27) 3.45(4) 1_556
O(45w) C(74) 3.45(5) 4_555
O(45w) C(72) 3.48(5) .
N(27) C(75) 3.56(2) 4_554
N(33) C(69) 3.59(2) 4_455
N(34a) C(26) 3.32(5) .
N(34a) C(4) 3.37(4) 2_646
